data_9004360
loop_
_publ_author_name
'Makovicky, E.'
'Balic-Zunic T'

_publ_section_title
;
 The crystal structure of skinnerite, P2_1/c-Cu3SbS3, from powder data
;
_journal_name_full 'The Canadian Mineralogist'
_journal_page_first 655
_journal_page_last 663
_journal_volume 33
_journal_year 1995
_chemical_formula_sum 'Cu6 S6 Sb2'
_chemical_name_mineral Skinnerite
_space_group_IT_number 14
_symmetry_space_group_name_Hall '-P 2ybc'
_symmetry_space_group_name_H-M 'P 1 21/c 1'
_cell_angle_alpha 90
_cell_angle_beta 90.294
_cell_angle_gamma 90
_cell_length_a 7.8142
_cell_length_b 10.2424
_cell_length_c 13.2726
_cell_formula_units_Z 4
_cell_volume 1062.274
_database_code_amcsd 0005434
_exptl_crystal_density_diffrn 5.110
_cod_original_formula_sum 'Sb2 Cu6 S6'
_cod_database_code 9004360

loop_
_space_group_symop_operation_xyz
x,y,z
x,1/2-y,1/2+z
-x,1/2+y,1/2-z
-x,-y,-z

loop_
_atom_site_label
_atom_site_fract_x
_atom_site_fract_y
_atom_site_fract_z
_atom_site_occupancy
_atom_site_U_iso_or_equiv
Sb1 0.28190 0.24700 0.05910 1.00000 0.04433
Sb2 0.77880 0.25400 0.19490 1.00000 0.04433
Cu1 0.65300 0.90200 0.20200 1.00000 0.06206
Cu2 0.84700 0.10800 0.45600 1.00000 0.06206
Cu3 0.20300 0.10200 0.32700 1.00000 0.07599
Cu4a 0.38300 0.92300 0.08200 0.50000 0.07219
Cu4b 0.26800 0.88800 0.08000 0.50000 0.05193
Cu5 0.93300 0.97600 0.10600 1.00000 0.06459
Cu6 0.56700 0.03700 0.36400 1.00000 0.04939
S1 0.17200 0.07300 0.16400 1.00000 0.04559
S2 0.66500 0.07300 0.08500 1.00000 0.01773
S3 0.81500 0.93300 0.34100 1.00000 0.01140
S4 0.31100 0.93600 0.41700 1.00000 0.06206
S5 0.93700 0.75100 0.07500 1.00000 0.03420
S6 0.56000 0.25800 0.32200 1.00000 0.02153

loop_
_cod_related_entry_id
_cod_related_entry_database
_cod_related_entry_code
1 AMCSD 0005434
